data_2236813
loop_
_publ_author_name
'Wattanakanjana, Yupa'
'Pakawatchai, Chaveng'
'Kowittheeraphong, Sukanya'
'Nimthong, Ruthairat'

_publ_section_title
;
 Bis(\m-4,6-dimethylpyrimidine-2-thiolato)-\k^3^<i>N</i>,<i>S</i>:<i>S</i>;\k^3^<i>S</i>:<i>N</i>,<i>S</i>-bis[(triphenylphosphane-\k<i>P</i>)silver(I)]
;
_journal_coeditor_code BH2464
_journal_issue 12
_journal_name_full 'Acta Crystallographica Section E'
_journal_page_first m1572
_journal_page_last m1573
_journal_paper_doi 10.1107/S1600536812048210
_journal_volume 68
_journal_year 2012
_chemical_formula_iupac '[Ag2 (C6 H7 N2 S)2 (C18 H15 P)2]'
_chemical_formula_moiety 'C48 H44 Ag2 N4 P2 S2'
_chemical_formula_sum 'C48 H44 Ag2 N4 P2 S2'
_chemical_formula_weight 1018.67
_chemical_name_systematic
;
Bis(\m-4,6-dimethylpyrimidine-2-thiolato)-\k^3^<i>N</i>,<i>S</i>:<i>S</i>;
\k^3^<i>S</i>:<i>N</i>,<i>S</i>-bis[(triphenylphosphane-\k<i>P</i>)silver(I)]
;
_space_group_IT_number 14
_symmetry_cell_setting monoclinic
_symmetry_space_group_name_Hall '-P 2yn'
_symmetry_space_group_name_H-M 'P 1 21/n 1'
_atom_sites_solution_hydrogens geom
_atom_sites_solution_primary direct
_atom_sites_solution_secondary difmap
_audit_creation_method SHELXL97
_cell_angle_alpha 90.00
_cell_angle_beta 97.4830(10)
_cell_angle_gamma 90.00
_cell_formula_units_Z 2
_cell_length_a 11.7050(5)
_cell_length_b 15.3084(7)
_cell_length_c 12.5331(6)
_cell_measurement_reflns_used 8845
_cell_measurement_temperature 293(2)
_cell_measurement_theta_max 28.303
_cell_measurement_theta_min 2.202
_cell_volume 2226.62(18)
_computing_cell_refinement 'SAINT (Bruker, 2003)'
_computing_data_collection 'SMART (Bruker, 1998)'
_computing_data_reduction 'SAINT (Bruker, 2003)'
_computing_molecular_graphics '<i>Mercury</i> (Macrae <i>et al.</i>, 2008)'
_computing_publication_material
;
SHELXTL (Sheldrick, 2008) and publCIF (Westrip, 2010)
;
_computing_structure_refinement 'SHELXL97 (Sheldrick, 2008)'
_computing_structure_solution 'SHELXS97 (Sheldrick, 2008)'
_diffrn_ambient_temperature 293(2)
_diffrn_measured_fraction_theta_full 0.999
_diffrn_measured_fraction_theta_max 0.999
_diffrn_measurement_device_type 'Bruker SMART CCD'
_diffrn_measurement_method '\f and \w scans'
_diffrn_radiation_monochromator graphite
_diffrn_radiation_source 'fine-focus sealed tube'
_diffrn_radiation_type MoK\a
_diffrn_radiation_wavelength 0.71073
_diffrn_reflns_av_R_equivalents 0.0228
_diffrn_reflns_av_sigmaI/netI 0.0194
_diffrn_reflns_limit_h_max 15
_diffrn_reflns_limit_h_min -15
_diffrn_reflns_limit_k_max 20
_diffrn_reflns_limit_k_min -20
_diffrn_reflns_limit_l_max 16
_diffrn_reflns_limit_l_min -16
_diffrn_reflns_number 26686
_diffrn_reflns_theta_full 28.34
_diffrn_reflns_theta_max 28.34
_diffrn_reflns_theta_min 2.11
_exptl_absorpt_coefficient_mu 1.083
_exptl_absorpt_correction_T_max 0.909
_exptl_absorpt_correction_T_min 0.793
_exptl_absorpt_correction_type multi-scan
_exptl_absorpt_process_details '(SADABS; Bruker, 2003)'
_exptl_crystal_colour yellow
_exptl_crystal_density_diffrn 1.519
_exptl_crystal_density_method 'not measured'
_exptl_crystal_description block
_exptl_crystal_F_000 1032
_exptl_crystal_size_max 0.289
_exptl_crystal_size_mid 0.178
_exptl_crystal_size_min 0.088
_refine_diff_density_max 0.543
_refine_diff_density_min -0.287
_refine_ls_extinction_method none
_refine_ls_goodness_of_fit_ref 1.043
_refine_ls_hydrogen_treatment mixed
_refine_ls_matrix_type full
_refine_ls_number_constraints 0
_refine_ls_number_parameters 266
_refine_ls_number_reflns 5568
_refine_ls_number_restraints 0
_refine_ls_restrained_S_all 1.043
_refine_ls_R_factor_all 0.0387
_refine_ls_R_factor_gt 0.0319
_refine_ls_shift/su_max 0.003
_refine_ls_shift/su_mean 0.000
_refine_ls_structure_factor_coef Fsqd
_refine_ls_weighting_details 'calc w=1/[\s^2^(Fo^2^)+(0.0481P)^2^+0.8969P] where P=(Fo^2^+2Fc^2^)/3'
_refine_ls_weighting_scheme calc
_refine_ls_wR_factor_gt 0.0845
_refine_ls_wR_factor_ref 0.0884
_reflns_number_gt 4798
_reflns_number_total 5568
_reflns_threshold_expression I>2\s(I)
_cod_data_source_file bh2464.cif
_cod_data_source_block I
_cod_original_sg_symbol_H-M 'P 21/n'
_cod_database_code 2236813
_cod_database_fobs_code 2236813

loop_
_symmetry_equiv_pos_as_xyz
'x, y, z'
'-x+1/2, y+1/2, -z+1/2'
'-x, -y, -z'
'x-1/2, -y-1/2, z-1/2'

loop_
_atom_site_type_symbol
_atom_site_label
_atom_site_fract_x
_atom_site_fract_y
_atom_site_fract_z
_atom_site_U_iso_or_equiv
_atom_site_adp_type
_atom_site_calc_flag
_atom_site_refinement_flags
_atom_site_occupancy
_atom_site_symmetry_multiplicity
C C1 0.64391(17) 0.09032(14) -0.12789(17) 0.0376(4) Uani d . 1 1
C C2 0.6887(2) 0.20334(17) -0.2336(2) 0.0512(6) Uani d . 1 1
C C3 0.6524(3) 0.26179(17) -0.1622(2) 0.0578(7) Uani d . 1 1
C C4 0.6137(2) 0.23054(15) -0.07073(19) 0.0457(5) Uani d . 1 1
C C5 0.7338(4) 0.2323(2) -0.3350(3) 0.0798(10) Uani d . 1 1
H H5A 0.7548 0.1820 -0.3739 0.120 Uiso calc R 1 1
H H5B 0.8003 0.2687 -0.3168 0.120 Uiso calc R 1 1
H H5C 0.6752 0.2647 -0.3790 0.120 Uiso calc R 1 1
C C6 0.5799(3) 0.28888(19) 0.0155(2) 0.0673(8) Uani d . 1 1
H H6A 0.5556 0.2540 0.0721 0.101 Uiso calc R 1 1
H H6B 0.5177 0.3261 -0.0141 0.101 Uiso calc R 1 1
H H6C 0.6446 0.3241 0.0440 0.101 Uiso calc R 1 1
C C21 0.69001(19) 0.17384(14) 0.30847(17) 0.0390(4) Uani d . 1 1
C C22 0.5829(2) 0.21344(18) 0.3033(2) 0.0525(6) Uani d . 1 1
H H22 0.5174 0.1845 0.2712 0.063 Uiso calc R 1 1
C C23 0.5735(3) 0.2965(2) 0.3463(2) 0.0662(8) Uani d . 1 1
H H23 0.5015 0.3229 0.3427 0.079 Uiso calc R 1 1
C C24 0.6690(3) 0.33977(17) 0.3938(2) 0.0654(8) Uani d . 1 1
H H24 0.6618 0.3951 0.4230 0.079 Uiso calc R 1 1
C C25 0.7747(3) 0.30172(18) 0.3984(2) 0.0620(7) Uani d . 1 1
H H25 0.8396 0.3314 0.4304 0.074 Uiso calc R 1 1
C C26 0.7861(2) 0.21889(17) 0.3557(2) 0.0533(6) Uani d . 1 1
H H26 0.8587 0.1936 0.3588 0.064 Uiso calc R 1 1
C C31 0.66300(17) -0.00663(15) 0.36218(17) 0.0384(4) Uani d . 1 1
C C32 0.6224(2) -0.08985(19) 0.3347(2) 0.0581(6) Uani d . 1 1
H H32 0.6112 -0.1070 0.2630 0.070 Uiso calc R 1 1
C C33 0.5986(3) -0.1472(2) 0.4139(3) 0.0799(10) Uani d . 1 1
H H33 0.5735 -0.2035 0.3955 0.096 Uiso calc R 1 1
C C34 0.6118(3) -0.1213(3) 0.5202(3) 0.0781(10) Uani d . 1 1
H H34 0.5955 -0.1602 0.5732 0.094 Uiso calc R 1 1
C C35 0.6487(3) -0.0385(2) 0.5481(2) 0.0698(9) Uani d . 1 1
H H35 0.6559 -0.0207 0.6196 0.084 Uiso calc R 1 1
C C36 0.6751(2) 0.0184(2) 0.4697(2) 0.0530(6) Uani d . 1 1
H H36 0.7013 0.0743 0.4890 0.064 Uiso calc R 1 1
N N1 0.60828(16) 0.14406(12) -0.05384(15) 0.0397(4) Uani d . 1 1
N N2 0.68507(17) 0.11646(13) -0.21745(15) 0.0452(4) Uani d . 1 1
H H3 0.665(3) 0.318(2) -0.173(2) 0.064(8) Uiso d . 1 1
C C11 0.84851(19) 0.04687(14) 0.2463(2) 0.0406(5) Uani d . 1 1
C C12 0.8906(3) 0.0742(2) 0.1534(2) 0.0591(7) Uani d . 1 1
H H12 0.8425 0.1018 0.0987 0.071 Uiso calc R 1 1
C C13 1.0069(3) 0.0597(2) 0.1432(3) 0.0782(11) Uani d . 1 1
H H13 1.0360 0.0783 0.0815 0.094 Uiso calc R 1 1
C C14 1.0778(3) 0.0188(2) 0.2223(4) 0.0801(11) Uani d . 1 1
H H14 1.1547 0.0093 0.2143 0.096 Uiso calc R 1 1
C C15 1.0368(2) -0.0081(2) 0.3123(3) 0.0726(9) Uani d . 1 1
H H15 1.0858 -0.0362 0.3658 0.087 Uiso calc R 1 1
C C16 0.9221(2) 0.00566(18) 0.3264(2) 0.0531(6) Uani d . 1 1
H H16 0.8950 -0.0127 0.3892 0.064 Uiso calc R 1 1
Ag Ag1 0.570898(16) 0.048363(12) 0.086830(13) 0.04660(8) Uani d . 1 1
P P1 0.69618(5) 0.06407(4) 0.25410(4) 0.03501(12) Uani d . 1 1
S S1 0.35819(5) 0.02130(4) 0.09946(5) 0.04512(14) Uani d . 1 1

loop_
_atom_site_aniso_label
_atom_site_aniso_U_11
_atom_site_aniso_U_22
_atom_site_aniso_U_33
_atom_site_aniso_U_12
_atom_site_aniso_U_13
_atom_site_aniso_U_23
C1 0.0319(9) 0.0395(11) 0.0411(11) 0.0003(8) 0.0034(8) 0.0072(9)
C2 0.0592(15) 0.0507(14) 0.0446(12) -0.0067(11) 0.0096(11) 0.0118(11)
C3 0.083(2) 0.0362(13) 0.0531(15) -0.0049(12) 0.0057(13) 0.0099(11)
C4 0.0538(13) 0.0383(11) 0.0436(12) 0.0023(10) 0.0012(10) 0.0032(9)
C5 0.113(3) 0.070(2) 0.0621(18) -0.0094(19) 0.0349(18) 0.0209(16)
C6 0.097(2) 0.0480(15) 0.0575(16) 0.0074(15) 0.0102(16) -0.0049(12)
C21 0.0473(11) 0.0363(10) 0.0345(10) 0.0001(9) 0.0090(9) 0.0024(8)
C22 0.0541(14) 0.0543(14) 0.0499(13) 0.0089(11) 0.0103(11) 0.0040(11)
C23 0.082(2) 0.0571(16) 0.0636(17) 0.0293(16) 0.0268(16) 0.0113(14)
C24 0.108(2) 0.0344(12) 0.0598(16) 0.0041(14) 0.0351(17) 0.0037(11)
C25 0.084(2) 0.0435(14) 0.0615(16) -0.0152(14) 0.0203(15) -0.0097(12)
C26 0.0585(15) 0.0439(13) 0.0584(15) -0.0052(11) 0.0108(12) -0.0087(11)
C31 0.0330(10) 0.0453(12) 0.0378(10) 0.0022(9) 0.0075(8) 0.0037(9)
C32 0.0635(16) 0.0516(15) 0.0603(16) -0.0116(13) 0.0116(13) 0.0003(12)
C33 0.083(2) 0.0578(18) 0.100(3) -0.0168(16) 0.019(2) 0.0209(18)
C34 0.0669(19) 0.090(2) 0.081(2) 0.0028(17) 0.0261(17) 0.041(2)
C35 0.0621(17) 0.105(3) 0.0443(14) 0.0128(17) 0.0149(13) 0.0211(15)
C36 0.0534(14) 0.0641(16) 0.0412(12) 0.0022(12) 0.0047(11) 0.0015(11)
N1 0.0436(9) 0.0373(9) 0.0383(9) 0.0003(8) 0.0061(7) 0.0036(7)
N2 0.0486(10) 0.0472(11) 0.0415(10) -0.0010(9) 0.0118(8) 0.0043(8)
C11 0.0376(11) 0.0377(11) 0.0481(12) -0.0057(8) 0.0120(9) -0.0107(9)
C12 0.0602(16) 0.0659(16) 0.0554(15) -0.0148(13) 0.0236(13) -0.0094(13)
C13 0.071(2) 0.087(2) 0.087(2) -0.0274(18) 0.047(2) -0.0282(19)
C14 0.0470(15) 0.071(2) 0.129(3) -0.0104(15) 0.036(2) -0.039(2)
C15 0.0417(14) 0.0596(18) 0.116(3) 0.0051(13) 0.0075(16) -0.0152(18)
C16 0.0423(12) 0.0517(14) 0.0653(16) 0.0035(11) 0.0071(11) -0.0039(12)
Ag1 0.05306(12) 0.05106(12) 0.03463(10) -0.01141(8) 0.00173(8) 0.00047(7)
P1 0.0351(3) 0.0382(3) 0.0317(3) -0.0029(2) 0.0043(2) -0.0018(2)
S1 0.0448(3) 0.0354(3) 0.0576(3) 0.0031(2) 0.0160(3) 0.0063(2)

loop_
_atom_type_symbol
_atom_type_description
_atom_type_scat_dispersion_real
_atom_type_scat_dispersion_imag
_atom_type_scat_source
C C 0.0033 0.0016 'International Tables Vol C Tables 4.2.6.8 and 6.1.1.4'
H H 0.0000 0.0000 'International Tables Vol C Tables 4.2.6.8 and 6.1.1.4'
N N 0.0061 0.0033 'International Tables Vol C Tables 4.2.6.8 and 6.1.1.4'
Ag Ag -0.8971 1.1015 'International Tables Vol C Tables 4.2.6.8 and 6.1.1.4'
P P 0.1023 0.0942 'International Tables Vol C Tables 4.2.6.8 and 6.1.1.4'
S S 0.1246 0.1234 'International Tables Vol C Tables 4.2.6.8 and 6.1.1.4'

loop_
_geom_angle_atom_site_label_1
_geom_angle_atom_site_label_2
_geom_angle_atom_site_label_3
_geom_angle_site_symmetry_1
_geom_angle_site_symmetry_3
_geom_angle
N2 C1 N1 . . 125.0(2)
N2 C1 S1 . 3_655 118.66(17)
N1 C1 S1 . 3_655 116.31(15)
N2 C2 C3 . . 121.8(2)
N2 C2 C5 . . 116.1(3)
C3 C2 C5 . . 122.1(3)
C2 C3 C4 . . 118.8(2)
C2 C3 H3 . . 117.6(19)
C4 C3 H3 . . 123(2)
N1 C4 C3 . . 120.1(2)
N1 C4 C6 . . 116.9(2)
C3 C4 C6 . . 122.9(2)
C2 C5 H5A . . 109.5
C2 C5 H5B . . 109.5
H5A C5 H5B . . 109.5
C2 C5 H5C . . 109.5
H5A C5 H5C . . 109.5
H5B C5 H5C . . 109.5
C4 C6 H6A . . 109.5
C4 C6 H6B . . 109.5
H6A C6 H6B . . 109.5
C4 C6 H6C . . 109.5
H6A C6 H6C . . 109.5
H6B C6 H6C . . 109.5
C26 C21 C22 . . 118.8(2)
C26 C21 P1 . . 123.42(18)
C22 C21 P1 . . 117.80(19)
C21 C22 C23 . . 119.9(3)
C21 C22 H22 . . 120.1
C23 C22 H22 . . 120.1
C24 C23 C22 . . 120.7(3)
C24 C23 H23 . . 119.7
C22 C23 H23 . . 119.7
C25 C24 C23 . . 119.8(3)
C25 C24 H24 . . 120.1
C23 C24 H24 . . 120.1
C24 C25 C26 . . 120.4(3)
C24 C25 H25 . . 119.8
C26 C25 H25 . . 119.8
C21 C26 C25 . . 120.4(3)
C21 C26 H26 . . 119.8
C25 C26 H26 . . 119.8
C32 C31 C36 . . 118.8(2)
C32 C31 P1 . . 117.53(18)
C36 C31 P1 . . 123.68(19)
C33 C32 C31 . . 120.0(3)
C33 C32 H32 . . 120.0
C31 C32 H32 . . 120.0
C34 C33 C32 . . 120.3(3)
C34 C33 H33 . . 119.9
C32 C33 H33 . . 119.9
C35 C34 C33 . . 120.3(3)
C35 C34 H34 . . 119.9
C33 C34 H34 . . 119.9
C34 C35 C36 . . 119.7(3)
C34 C35 H35 . . 120.2
C36 C35 H35 . . 120.2
C35 C36 C31 . . 120.9(3)
C35 C36 H36 . . 119.6
C31 C36 H36 . . 119.6
C4 N1 C1 . . 117.93(19)
C4 N1 Ag1 . . 137.84(16)
C1 N1 Ag1 . . 103.78(13)
C1 N2 C2 . . 116.3(2)
C12 C11 C16 . . 119.3(2)
C12 C11 P1 . . 117.4(2)
C16 C11 P1 . . 123.23(18)
C11 C12 C13 . . 119.0(3)
C11 C12 H12 . . 120.5
C13 C12 H12 . . 120.5
C14 C13 C12 . . 120.9(3)
C14 C13 H13 . . 119.5
C12 C13 H13 . . 119.5
C15 C14 C13 . . 120.1(3)
C15 C14 H14 . . 120.0
C13 C14 H14 . . 120.0
C14 C15 C16 . . 121.0(3)
C14 C15 H15 . . 119.5
C16 C15 H15 . . 119.5
C11 C16 C15 . . 119.7(3)
C11 C16 H16 . . 120.2
C15 C16 H16 . . 120.2
N1 Ag1 P1 . . 115.73(5)
N1 Ag1 S1 . . 114.96(5)
P1 Ag1 S1 . . 116.81(2)
N1 Ag1 S1 . 3_655 60.73(5)
P1 Ag1 S1 . 3_655 123.56(2)
S1 Ag1 S1 . 3_655 112.912(15)
N1 Ag1 Ag1 . 3_655 84.41(5)
P1 Ag1 Ag1 . 3_655 155.550(17)
S1 Ag1 Ag1 . 3_655 60.342(16)
S1 Ag1 Ag1 3_655 3_655 52.570(14)
C31 P1 C11 . . 105.11(10)
C31 P1 C21 . . 104.39(10)
C11 P1 C21 . . 103.96(10)
C31 P1 Ag1 . . 115.14(7)
C11 P1 Ag1 . . 115.39(8)
C21 P1 Ag1 . . 111.66(7)
C1 S1 Ag1 3_655 . 102.21(7)
C1 S1 Ag1 3_655 3_655 79.07(7)
Ag1 S1 Ag1 . 3_655 67.088(15)

loop_
_geom_bond_atom_site_label_1
_geom_bond_atom_site_label_2
_geom_bond_site_symmetry_2
_geom_bond_distance
C1 N2 . 1.339(3)
C1 N1 . 1.346(3)
C1 S1 3_655 1.746(2)
C2 N2 . 1.347(3)
C2 C3 . 1.372(4)
C2 C5 . 1.505(3)
C3 C4 . 1.373(3)
C3 H3 . 0.89(3)
C4 N1 . 1.343(3)
C4 C6 . 1.495(4)
C5 H5A . 0.9600
C5 H5B . 0.9600
C5 H5C . 0.9600
C6 H6A . 0.9600
C6 H6B . 0.9600
C6 H6C . 0.9600
C21 C26 . 1.385(3)
C21 C22 . 1.387(3)
C21 P1 . 1.818(2)
C22 C23 . 1.391(4)
C22 H22 . 0.9300
C23 C24 . 1.367(5)
C23 H23 . 0.9300
C24 C25 . 1.362(5)
C24 H24 . 0.9300
C25 C26 . 1.390(4)
C25 H25 . 0.9300
C26 H26 . 0.9300
C31 C32 . 1.387(4)
C31 C36 . 1.390(3)
C31 P1 . 1.815(2)
C32 C33 . 1.380(4)
C32 H32 . 0.9300
C33 C34 . 1.379(5)
C33 H33 . 0.9300
C34 C35 . 1.370(5)
C34 H34 . 0.9300
C35 C36 . 1.377(4)
C35 H35 . 0.9300
C36 H36 . 0.9300
N1 Ag1 . 2.3763(18)
C11 C12 . 1.386(3)
C11 C16 . 1.387(4)
C11 P1 . 1.818(2)
C12 C13 . 1.401(4)
C12 H12 . 0.9300
C13 C14 . 1.360(6)
C13 H13 . 0.9300
C14 C15 . 1.346(5)
C14 H14 . 0.9300
C15 C16 . 1.393(4)
C15 H15 . 0.9300
C16 H16 . 0.9300
Ag1 P1 . 2.4088(6)
Ag1 S1 . 2.5492(6)
Ag1 S1 3_655 2.7897(6)
Ag1 Ag1 3_655 2.9569(4)
S1 C1 3_655 1.746(2)
S1 Ag1 3_655 2.7897(6)

loop_
_geom_hbond_atom_site_label_D
_geom_hbond_atom_site_label_H
_geom_hbond_atom_site_label_A
_geom_hbond_site_symmetry_A
_geom_hbond_distance_DH
_geom_hbond_distance_HA
_geom_hbond_distance_DA
_geom_hbond_angle_DHA
_geom_hbond_publ_flag
C14 H14 S1 1_655 0.93 2.94 3.801(3) 154.2 yes
C14 H14 N2 3_755 0.93 2.69 3.471(4) 142.5 yes
C35 H35 N2 1_556 0.93 2.93 3.756(4) 150.5 yes
